data_7057508
loop_
_publ_author_name
'Seth, Saikat Kumar'
'Bauz\'a, Antonio'
'Frontera, Antonio'

_publ_section_title
;
 Bipolar behaviour of salt-bridges: a combined theoretical and
 crystallographic study
;
_journal_issue 14
_journal_name_full 'New Journal of Chemistry'
_journal_page_first 12134
_journal_paper_doi 10.1039/C8NJ02194E
_journal_volume 42
_journal_year 2018
_chemical_formula_sum 'C18 H24 N4 O8'
_chemical_formula_weight 424.41
_space_group_crystal_system monoclinic
_space_group_IT_number 14
_space_group_name_Hall '-P 2ybc'
_space_group_name_H-M_alt 'P 1 21/c 1'
_symmetry_space_group_name_Hall '-P 2ybc'
_symmetry_space_group_name_H-M 'P 1 21/c 1'
_atom_sites_solution_hydrogens geom
_audit_creation_method SHELXL-2018/1
_audit_update_record
;
2018-03-15 deposited with the CCDC.
2018-06-13 downloaded from the CCDC.
;
_cell_angle_alpha 90
_cell_angle_beta 104.248(3)
_cell_angle_gamma 90
_cell_formula_units_Z 2
_cell_length_a 10.144(2)
_cell_length_b 5.166(2)
_cell_length_c 19.037(3)
_cell_measurement_reflns_used 1450
_cell_measurement_temperature 120(2)
_cell_measurement_theta_max 25.0
_cell_measurement_theta_min 1.5
_cell_volume 966.9(4)
_computing_cell_refinement 'APEX2(Bruker,2007)and SAINT (Bruker,2007)'
_computing_data_collection 'APEX2 (Bruker, 2007)'
_computing_data_reduction 'SAINT(Bruker,2007)and XPREP(Bruker,2007)'
_computing_molecular_graphics
;    
ORTEP-3 for Windows (Farrugia, 1997), DIAMOND (Brandenburg,
1999) and Mercury (Macrae <i>et al.</i>, 2006)
;
_computing_publication_material 'PLATON (Spek, 2009)'
_computing_structure_refinement 'SHELXL-2018/1 (Sheldrick, 2018)'
_computing_structure_solution 'SHELXS97 (Sheldrick, 2008)'
_diffrn_ambient_temperature 120(2)
_diffrn_measured_fraction_theta_full 0.984
_diffrn_measured_fraction_theta_max 0.984
_diffrn_measurement_device_type 'Bruker SMART APEX II CCD area-detector'
_diffrn_measurement_method '\w and \f'
_diffrn_radiation_type MoK\a
_diffrn_radiation_wavelength 0.71073
_diffrn_reflns_av_R_equivalents 0.0289
_diffrn_reflns_av_unetI/netI 0.0205
_diffrn_reflns_Laue_measured_fraction_full 0.984
_diffrn_reflns_Laue_measured_fraction_max 0.984
_diffrn_reflns_limit_h_max 12
_diffrn_reflns_limit_h_min -12
_diffrn_reflns_limit_k_max 6
_diffrn_reflns_limit_k_min -6
_diffrn_reflns_limit_l_max 22
_diffrn_reflns_limit_l_min -22
_diffrn_reflns_number 8423
_diffrn_reflns_point_group_measured_fraction_full 0.984
_diffrn_reflns_point_group_measured_fraction_max 0.984
_diffrn_reflns_theta_full 24.991
_diffrn_reflns_theta_max 24.991
_diffrn_reflns_theta_min 2.071
_diffrn_source 'fine-focus sealed tube'
_exptl_absorpt_coefficient_mu 0.116
_exptl_absorpt_correction_T_max 0.99
_exptl_absorpt_correction_T_min 0.98
_exptl_absorpt_correction_type multi-scan
_exptl_absorpt_process_details SADABS
_exptl_crystal_colour colorless
_exptl_crystal_density_diffrn 1.458
_exptl_crystal_description block
_exptl_crystal_F_000 448
_exptl_crystal_size_max 0.21
_exptl_crystal_size_mid 0.16
_exptl_crystal_size_min 0.10
_refine_diff_density_max 0.237
_refine_diff_density_min -0.198
_refine_diff_density_rms 0.038
_refine_ls_extinction_coef 0.201(8)
_refine_ls_extinction_expression Fc^*^=kFc[1+0.001xFc^2^\l^3^/sin(2\q)]^-1/4^
_refine_ls_extinction_method 'SHELXL-2018/1 (Sheldrick 2018)'
_refine_ls_goodness_of_fit_ref 1.054
_refine_ls_hydrogen_treatment constr
_refine_ls_matrix_type full
_refine_ls_number_parameters 138
_refine_ls_number_reflns 1674
_refine_ls_number_restraints 0
_refine_ls_restrained_S_all 1.054
_refine_ls_R_factor_all 0.0314
_refine_ls_R_factor_gt 0.0298
_refine_ls_shift/su_max 0.000
_refine_ls_shift/su_mean 0.000
_refine_ls_structure_factor_coef Fsqd
_refine_ls_weighting_details 'w=1/[\s^2^(Fo^2^)+(0.0356P)^2^+0.3748P] where P=(Fo^2^+2Fc^2^)/3'
_refine_ls_weighting_scheme calc
_refine_ls_wR_factor_gt 0.0762
_refine_ls_wR_factor_ref 0.0776
_reflns_Friedel_coverage 0.000
_reflns_number_gt 1591
_reflns_number_total 1674
_reflns_threshold_expression 'I > 2\s(I)'
_cod_data_source_file c8nj02194e2.cif
_cod_data_source_block shelx_CCDC2
_cod_depositor_comments 'Adding full bibliography for 7057506--7057508.cif.'
_cod_database_code 7057508
_shelx_shelxl_version_number 2018/1
_shelx_space_group_comment
;
The symmetry employed for this shelxl refinement is uniquely defined
by the following loop, which should always be used as a source of
symmetry information in preference to the above space-group names.
They are only intended as comments.
;

loop_
_space_group_symop_operation_xyz
'x, y, z'
'-x, y+1/2, -z+1/2'
'-x, -y, -z'
'x, -y-1/2, z-1/2'

loop_
_atom_site_label
_atom_site_type_symbol
_atom_site_fract_x
_atom_site_fract_y
_atom_site_fract_z
_atom_site_U_iso_or_equiv
_atom_site_adp_type
_atom_site_occupancy
_atom_site_site_symmetry_order
_atom_site_calc_flag
_atom_site_refinement_flags_posn
_atom_site_refinement_flags_adp
O1 O 0.49470(8) -0.07174(16) 0.12863(4) 0.0216(2) Uani 1 1 d . .
N1 N 0.74718(9) 0.63045(19) 0.27927(5) 0.0194(2) Uani 1 1 d . .
H1 H 0.720481 0.646247 0.318575 0.023 Uiso 1 1 calc R U
O4 O 0.78151(9) 0.40129(17) -0.01372(4) 0.0263(2) Uani 1 1 d . .
H4 H 0.747123 0.514334 -0.042706 0.039 Uiso 1 1 calc R U
O2 O 0.32710(8) 0.21362(16) 0.09487(4) 0.0234(2) Uani 1 1 d . .
O3 O 0.89647(9) 0.31529(18) -0.09706(5) 0.0310(3) Uani 1 1 d . .
N2 N 0.61032(10) 0.2683(2) 0.25175(5) 0.0239(3) Uani 1 1 d . .
H2A H 0.586773 0.287243 0.291864 0.029 Uiso 1 1 calc R U
H2B H 0.577783 0.142333 0.223198 0.029 Uiso 1 1 calc R U
C9 C 0.69707(11) 0.4339(2) 0.23387(6) 0.0185(3) Uani 1 1 d . .
C8 C 0.74079(11) 0.4129(2) 0.16901(6) 0.0210(3) Uani 1 1 d . .
H8 H 0.707370 0.281130 0.136170 0.025 Uiso 1 1 calc R U
C1 C 0.42345(11) 0.0753(2) 0.08252(6) 0.0169(3) Uani 1 1 d . .
C5 C 0.83825(11) 0.8049(2) 0.26545(6) 0.0214(3) Uani 1 1 d . .
H5 H 0.869959 0.937404 0.298346 0.026 Uiso 1 1 calc R U
C4 C 0.95035(12) 0.0795(2) 0.01494(6) 0.0210(3) Uani 1 1 d . .
H4A H 0.885485 -0.035873 0.028655 0.025 Uiso 1 1 calc R U
H4B H 0.999702 0.168778 0.058291 0.025 Uiso 1 1 calc R U
C7 C 0.83204(12) 0.5865(2) 0.15484(6) 0.0222(3) Uani 1 1 d . .
H7 H 0.860799 0.572313 0.112231 0.027 Uiso 1 1 calc R U
C2 C 0.45176(12) 0.1009(2) 0.00833(6) 0.0217(3) Uani 1 1 d . .
H2C H 0.489672 0.271187 0.004478 0.026 Uiso 1 1 calc R U
H2D H 0.366201 0.089658 -0.028084 0.026 Uiso 1 1 calc R U
C3 C 0.87425(11) 0.2755(2) -0.03839(6) 0.0185(3) Uani 1 1 d . .
C6 C 0.88319(12) 0.7871(2) 0.20404(6) 0.0231(3) Uani 1 1 d . .
H6 H 0.946253 0.904558 0.194726 0.028 Uiso 1 1 calc R U

loop_
_atom_site_aniso_label
_atom_site_aniso_U_11
_atom_site_aniso_U_22
_atom_site_aniso_U_33
_atom_site_aniso_U_23
_atom_site_aniso_U_13
_atom_site_aniso_U_12
O1 0.0239(4) 0.0249(5) 0.0165(4) 0.0032(3) 0.0063(3) 0.0061(3)
N1 0.0215(5) 0.0227(5) 0.0152(5) -0.0017(4) 0.0070(4) 0.0017(4)
O4 0.0326(5) 0.0281(5) 0.0197(4) 0.0057(3) 0.0094(4) 0.0135(4)
O2 0.0267(4) 0.0258(5) 0.0207(4) 0.0039(3) 0.0117(3) 0.0100(3)
O3 0.0342(5) 0.0367(5) 0.0270(5) 0.0146(4) 0.0164(4) 0.0135(4)
N2 0.0266(5) 0.0263(6) 0.0212(5) -0.0053(4) 0.0106(4) -0.0049(4)
C9 0.0169(5) 0.0201(6) 0.0179(6) -0.0003(4) 0.0033(4) 0.0038(4)
C8 0.0217(6) 0.0229(6) 0.0179(6) -0.0041(4) 0.0042(4) 0.0017(5)
C1 0.0181(5) 0.0165(6) 0.0169(6) -0.0013(4) 0.0059(4) -0.0009(4)
C5 0.0227(6) 0.0193(6) 0.0217(6) -0.0021(5) 0.0045(5) 0.0005(5)
C4 0.0237(6) 0.0222(6) 0.0176(6) 0.0023(5) 0.0059(5) 0.0024(5)
C7 0.0222(6) 0.0280(7) 0.0175(6) 0.0007(5) 0.0070(5) 0.0037(5)
C2 0.0253(6) 0.0234(6) 0.0186(6) 0.0041(5) 0.0095(5) 0.0068(5)
C3 0.0180(5) 0.0179(6) 0.0194(6) 0.0001(4) 0.0041(4) -0.0019(4)
C6 0.0244(6) 0.0222(6) 0.0240(6) 0.0019(5) 0.0086(5) -0.0009(5)

loop_
_atom_type_symbol
_atom_type_description
_atom_type_scat_dispersion_real
_atom_type_scat_dispersion_imag
_atom_type_scat_source
C C 0.0033 0.0016 'International Tables Vol C Tables 4.2.6.8 and 6.1.1.4'
H H 0.0000 0.0000 'International Tables Vol C Tables 4.2.6.8 and 6.1.1.4'
N N 0.0061 0.0033 'International Tables Vol C Tables 4.2.6.8 and 6.1.1.4'
O O 0.0106 0.0060 'International Tables Vol C Tables 4.2.6.8 and 6.1.1.4'

loop_
_geom_angle_atom_site_label_1
_geom_angle_atom_site_label_2
_geom_angle_atom_site_label_3
_geom_angle
_geom_angle_site_symmetry_1
_geom_angle_site_symmetry_3
C9 N1 C5 122.75(10) . .
C9 N1 H1 118.6 . .
C5 N1 H1 118.6 . .
C3 O4 H4 109.5 . .
C9 N2 H2A 120.0 . .
C9 N2 H2B 120.0 . .
H2A N2 H2B 120.0 . .
N2 C9 N1 119.25(10) . .
N2 C9 C8 122.91(11) . .
N1 C9 C8 117.83(10) . .
C7 C8 C9 119.77(11) . .
C7 C8 H8 120.1 . .
C9 C8 H8 120.1 . .
O1 C1 O2 123.20(10) . .
O1 C1 C2 119.95(10) . .
O2 C1 C2 116.83(10) . .
C6 C5 N1 120.57(11) . .
C6 C5 H5 119.7 . .
N1 C5 H5 119.7 . .
C3 C4 C4 112.92(12) . 3_755
C3 C4 H4A 109.0 . .
C4 C4 H4A 109.0 3_755 .
C3 C4 H4B 109.0 . .
C4 C4 H4B 109.0 3_755 .
H4A C4 H4B 107.8 . .
C8 C7 C6 120.66(11) . .
C8 C7 H7 119.7 . .
C6 C7 H7 119.7 . .
C1 C2 C2 114.53(12) . 3_655
C1 C2 H2C 108.6 . .
C2 C2 H2C 108.6 3_655 .
C1 C2 H2D 108.6 . .
C2 C2 H2D 108.6 3_655 .
H2C C2 H2D 107.6 . .
O3 C3 O4 123.72(10) . .
O3 C3 C4 123.76(10) . .
O4 C3 C4 112.51(9) . .
C5 C6 C7 118.41(11) . .
C5 C6 H6 120.8 . .
C7 C6 H6 120.8 . .

loop_
_geom_bond_atom_site_label_1
_geom_bond_atom_site_label_2
_geom_bond_distance
_geom_bond_site_symmetry_2
O1 C1 1.2479(14) .
N1 C9 1.3493(15) .
N1 C5 1.3618(15) .
N1 H1 0.8600 .
O4 C3 1.3211(14) .
O4 H4 0.8200 .
O2 C1 1.2784(14) .
O3 C3 1.2102(14) .
N2 C9 1.3301(16) .
N2 H2A 0.8600 .
N2 H2B 0.8600 .
C9 C8 1.4151(16) .
C8 C7 1.3625(17) .
C8 H8 0.9300 .
C1 C2 1.5148(16) .
C5 C6 1.3586(17) .
C5 H5 0.9300 .
C4 C3 1.5054(16) .
C4 C4 1.515(2) 3_755
C4 H4A 0.9700 .
C4 H4B 0.9700 .
C7 C6 1.4073(18) .
C7 H7 0.9300 .
C2 C2 1.516(2) 3_655
C2 H2C 0.9700 .
C2 H2D 0.9700 .
C6 H6 0.9300 .

loop_
_geom_torsion_atom_site_label_1
_geom_torsion_atom_site_label_2
_geom_torsion_atom_site_label_3
_geom_torsion_atom_site_label_4
_geom_torsion
_geom_torsion_site_symmetry_1
_geom_torsion_site_symmetry_4
C5 N1 C9 N2 178.75(10) . .
C5 N1 C9 C8 -0.81(16) . .
N2 C9 C8 C7 -178.68(11) . .
N1 C9 C8 C7 0.87(16) . .
C9 N1 C5 C6 -0.04(17) . .
C9 C8 C7 C6 -0.11(17) . .
O1 C1 C2 C2 12.15(19) . 3_655
O2 C1 C2 C2 -169.30(12) . 3_655
C4 C4 C3 O3 -4.93(19) 3_755 .
C4 C4 C3 O4 175.76(12) 3_755 .
N1 C5 C6 C7 0.82(17) . .
C8 C7 C6 C5 -0.73(18) . .
